data_4104962
loop_
_publ_author_name
'Yutaka Matsuo'
'Masashi Maruyama'
'S. Shankara Gayathri'
'Tomoya Uchida'
'Dirk M. Guldi'
'Hideo Kishida'
'Arao Nakamura'
'Eiichi Nakamura'

_publ_contact_author 'MATSUO, Yutaka'
_publ_contact_author_email matsuo@chem.s.u-tokyo.ac.jp
_publ_section_title
;
 \p-Conjugated Multidonor/Acceptor Arrays of
 Fullerene-Cobaltadithiolene-Tetrathiafulvalene: From Synthesis and
 Structure to Electronic Interactions
;
_journal_name_full 'Journal of the American Chemical Society'
_journal_page_first 12643
_journal_page_last 12649
_journal_paper_doi 10.1021/ja902312q
_journal_volume 131
_journal_year 2009
_chemical_compound_source 'synthesis as described'
_chemical_formula_moiety 'C120 H78 Co1 S6'
_chemical_formula_sum 'C240 H142 Co2 S12'
_chemical_formula_weight 3528.12
_chemical_name_systematic
;
 Ar5C60CoS2C2S2C2S2C2S2CoC60Ar5_CS2_C6H6
;
_space_group_IT_number 15
_symmetry_cell_setting monoclinic
_symmetry_Int_Tables_number 15
_symmetry_space_group_name_Hall '-C 2yc'
_symmetry_space_group_name_H-M 'C 1 2/c 1'
_atom_sites_solution_hydrogens geom
_atom_sites_solution_primary direct
_atom_sites_solution_secondary difmap
_audit_creation_date 2009-03-23T16:46:40-00:00
_cell_angle_alpha 90
_cell_angle_beta 108.671(2)
_cell_angle_gamma 90
_cell_formula_units_Z 4
_cell_length_a 40.931(3)
_cell_length_b 18.8015(14)
_cell_length_c 23.7230(16)
_cell_measurement_reflns_used 79465
_cell_measurement_temperature 153(2)
_cell_measurement_theta_max 27.49
_cell_measurement_theta_min 3.02
_cell_measurement_wavelength 0.71073
_cell_volume 17296(2)
_computing_molecular_graphics 'Ortep-3 for Windows (Farrugia, 1997)'
_computing_structure_refinement 'SHELXL-97 (Sheldrick, 1997)'
_computing_structure_solution 'SHELXS-86 (Sheldrick, 1986)'
_diffrn_ambient_temperature 153(2)
_diffrn_measured_fraction_theta_full 0.985
_diffrn_measured_fraction_theta_max 0.985
_diffrn_radiation_monochromator graphite
_diffrn_radiation_probe x-ray
_diffrn_radiation_type MoK\a
_diffrn_radiation_wavelength 0.71075
_diffrn_reflns_av_R_equivalents 0.1493
_diffrn_reflns_av_unetI/netI 0.1213
_diffrn_reflns_limit_h_max 49
_diffrn_reflns_limit_h_min -53
_diffrn_reflns_limit_k_max 24
_diffrn_reflns_limit_k_min -24
_diffrn_reflns_limit_l_max 30
_diffrn_reflns_limit_l_min -26
_diffrn_reflns_number 79465
_diffrn_reflns_theta_full 27.49
_diffrn_reflns_theta_max 27.49
_diffrn_reflns_theta_min 3.02
_exptl_absorpt_coefficient_mu 0.399
_exptl_absorpt_correction_type none
_exptl_crystal_colour orange
_exptl_crystal_density_diffrn 1.355
_exptl_crystal_description prism
_exptl_crystal_F_000 7312
_exptl_crystal_size_max 0.6
_exptl_crystal_size_mid 0.1
_exptl_crystal_size_min 0.1
_refine_diff_density_max 3.649
_refine_diff_density_min -1.159
_refine_diff_density_rms 0.184
_refine_ls_extinction_method none
_refine_ls_goodness_of_fit_ref 1.485
_refine_ls_hydrogen_treatment constr
_refine_ls_matrix_type full
_refine_ls_number_parameters 999
_refine_ls_number_reflns 19567
_refine_ls_number_restraints 21
_refine_ls_restrained_S_all 1.49
_refine_ls_R_factor_all 0.2557
_refine_ls_R_factor_gt 0.1699
_refine_ls_shift/su_max 7.923
_refine_ls_shift/su_mean 0.041
_refine_ls_structure_factor_coef Fsqd
_refine_ls_weighting_details 'calc w=1/[\s^2^(Fo^2^)+(0.2000P)^2^+0.0000P] where P=(Fo^2^+2Fc^2^)/3'
_refine_ls_weighting_scheme calc
_refine_ls_wR_factor_gt 0.4263
_refine_ls_wR_factor_ref 0.4839
_reflns_number_gt 9510
_reflns_number_total 19567
_reflns_threshold_expression >2sigma(I)
_cod_data_source_file ja902312q_si_003.cif
_cod_data_source_block CoTTF_CS2
_cod_original_cell_volume 17295(2)
_cod_database_code 4104962

loop_
_symmetry_equiv_pos_as_xyz
'x, y, z'
'-x, y, -z+1/2'
'x+1/2, y+1/2, z'
'-x+1/2, y+1/2, -z+1/2'
'-x, -y, -z'
'x, -y, z-1/2'
'-x+1/2, -y+1/2, -z'
'x+1/2, -y+1/2, z-1/2'

loop_
_atom_site_label
_atom_site_type_symbol
_atom_site_fract_x
_atom_site_fract_y
_atom_site_fract_z
_atom_site_U_iso_or_equiv
_atom_site_adp_type
_atom_site_occupancy
_atom_site_symmetry_multiplicity
_atom_site_calc_flag
_atom_site_refinement_flags
_atom_site_disorder_assembly
_atom_site_disorder_group
Co1 Co 0.13631(3) -0.00026(6) 0.44864(5) 0.0430(3) Uani 1 1 d . A 1
S1 S 0.10227(5) 0.08155(12) 0.45820(11) 0.0499(6) Uani 1 1 d . A 1
S2 S 0.10355(5) -0.08207(11) 0.46219(11) 0.0487(6) Uani 1 1 d . A 1
S3 S 0.03868(5) 0.07882(12) 0.49584(12) 0.0538(6) Uani 1 1 d . A 1
S4 S 0.03921(6) -0.07894(12) 0.49814(12) 0.0563(6) Uani 1 1 d . A 1
S5 S 0.21362(9) 0.6803(2) 0.29891(17) 0.0997(11) Uiso 1 1 d . B 1
S6 S 0.15983(11) 0.5611(3) 0.2692(2) 0.1132(12) Uiso 1 1 d . B 1
C1 C 0.17463(19) 0.0636(4) 0.4321(4) 0.0429(18) Uani 1 1 d . A 1
C2 C 0.1639(2) 0.0103(4) 0.3872(4) 0.049(2) Uani 1 1 d . A 1
C3 C 0.17006(19) -0.0578(4) 0.4161(4) 0.0412(18) Uani 1 1 d . A 1
C4 C 0.18496(18) -0.0461(4) 0.4790(4) 0.0406(18) Uani 1 1 d . A 1
C5 C 0.1869(2) 0.0278(4) 0.4885(4) 0.0441(18) Uani 1 1 d . A 1
C6 C 0.21070(19) 0.0630(4) 0.5447(4) 0.0432(18) Uani 1 1 d . A 1
C7 C 0.23004(19) 0.1223(4) 0.5225(4) 0.0419(18) Uani 1 1 d . A 1
C8 C 0.2170(2) 0.1572(4) 0.4684(4) 0.0458(19) Uani 1 1 d . A 1
C9 C 0.1823(2) 0.1400(4) 0.4209(4) 0.0465(19) Uani 1 1 d . A 1
C10 C 0.1932(2) 0.1370(5) 0.3641(4) 0.048(2) Uani 1 1 d . A 1
C11 C 0.1836(2) 0.0854(5) 0.3226(4) 0.050(2) Uani 1 1 d . A 1
C12 C 0.1601(2) 0.0233(4) 0.3245(4) 0.0434(18) Uani 1 1 d . A 1
C13 C 0.1799(2) -0.0395(5) 0.3049(4) 0.047(2) Uani 1 1 d . A 1
C14 C 0.1859(2) -0.1022(5) 0.3320(4) 0.0451(19) Uani 1 1 d . A 1
C15 C 0.1744(2) -0.1264(4) 0.3850(4) 0.0461(19) Uani 1 1 d . A 1
C16 C 0.20769(19) -0.1611(4) 0.4261(4) 0.0404(18) Uani 1 1 d . A 1
C17 C 0.2210(2) -0.1488(4) 0.4855(4) 0.0431(18) Uani 1 1 d . A 1
C18 C 0.2055(2) -0.1010(4) 0.5232(3) 0.0404(17) Uani 1 1 d . A 1
C19 C 0.23859(19) -0.0610(5) 0.5607(4) 0.0450(19) Uani 1 1 d . A 1
C20 C 0.2408(2) 0.0105(4) 0.5705(4) 0.0434(19) Uani 1 1 d . A 1
C21 C 0.2731(2) 0.0469(4) 0.5797(4) 0.0451(19) Uani 1 1 d . A 1
C22 C 0.2663(2) 0.1151(4) 0.5499(4) 0.0456(19) Uani 1 1 d . A 1
C23 C 0.2892(2) 0.1443(4) 0.5230(4) 0.0461(19) Uani 1 1 d . A 1
C24 C 0.2765(2) 0.1791(4) 0.4680(4) 0.046(2) Uani 1 1 d . A 1
C25 C 0.2406(2) 0.1835(4) 0.4405(4) 0.047(2) Uani 1 1 d . A 1
C26 C 0.2262(2) 0.1712(4) 0.3768(4) 0.051(2) Uani 1 1 d . A 1
C27 C 0.2484(2) 0.1551(5) 0.3431(4) 0.051(2) Uani 1 1 d . A 1
C28 C 0.2378(2) 0.1012(5) 0.2974(4) 0.047(2) Uani 1 1 d . A 1
C29 C 0.2064(2) 0.0661(5) 0.2886(4) 0.049(2) Uani 1 1 d . A 1
C30 C 0.2044(2) -0.0083(5) 0.2786(4) 0.052(2) Uani 1 1 d . A 1
C31 C 0.2334(2) -0.0476(5) 0.2793(4) 0.049(2) Uani 1 1 d . A 1
C32 C 0.2397(2) -0.1150(4) 0.3064(4) 0.0455(19) Uani 1 1 d . A 1
C33 C 0.2172(2) -0.1415(5) 0.3356(4) 0.049(2) Uani 1 1 d . A 1
C34 C 0.2297(2) -0.1758(4) 0.3902(4) 0.0462(19) Uani 1 1 d . A 1
C35 C 0.2658(2) -0.1840(4) 0.4176(4) 0.0458(19) Uani 1 1 d . A 1
C36 C 0.2799(2) -0.1718(4) 0.4818(4) 0.052(2) Uani 1 1 d . A 1
C37 C 0.2587(2) -0.1540(4) 0.5144(4) 0.0463(19) Uani 1 1 d . A 1
C38 C 0.2686(2) -0.0992(5) 0.5595(4) 0.049(2) Uani 1 1 d . A 1
C39 C 0.30022(19) -0.0654(4) 0.5710(3) 0.0405(18) Uani 1 1 d . A 1
C40 C 0.3024(2) 0.0083(5) 0.5810(4) 0.048(2) Uani 1 1 d . A 1
C41 C 0.3262(2) 0.0391(5) 0.5534(4) 0.047(2) Uani 1 1 d . A 1
C42 C 0.3195(2) 0.1028(5) 0.5244(4) 0.051(2) Uani 1 1 d . A 1
C43 C 0.3254(2) 0.1150(5) 0.4674(4) 0.053(2) Uani 1 1 d . A 1
C44 C 0.2981(2) 0.1608(4) 0.4323(4) 0.051(2) Uani 1 1 d . A 1
C45 C 0.2850(2) 0.1497(5) 0.3714(5) 0.054(2) Uani 1 1 d . A 1
C46 C 0.2969(2) 0.0922(5) 0.3427(4) 0.051(2) Uani 1 1 d . A 1
C47 C 0.2678(2) 0.0620(5) 0.2981(4) 0.051(2) Uani 1 1 d . A 1
C48 C 0.2658(2) -0.0108(5) 0.2889(4) 0.054(2) Uani 1 1 d . A 1
C49 C 0.2930(2) -0.0573(5) 0.3242(4) 0.051(2) Uani 1 1 d . A 1
C50 C 0.2762(2) -0.1222(5) 0.3360(4) 0.052(2) Uani 1 1 d . A 1
C51 C 0.2894(2) -0.1564(5) 0.3905(4) 0.047(2) Uani 1 1 d . A 1
C52 C 0.3181(2) -0.1267(5) 0.4351(4) 0.054(2) Uani 1 1 d . A 1
C53 C 0.3130(2) -0.1365(5) 0.4935(4) 0.049(2) Uani 1 1 d . A 1
C54 C 0.3227(2) -0.0858(5) 0.5356(4) 0.048(2) Uani 1 1 d . A 1
C55 C 0.3391(2) -0.0202(5) 0.5253(4) 0.051(2) Uani 1 1 d . A 1
C56 C 0.3451(2) -0.0100(5) 0.4717(4) 0.053(2) Uani 1 1 d . A 1
C57 C 0.3374(2) 0.0585(5) 0.4406(4) 0.051(2) Uani 1 1 d . A 1
C58 C 0.3236(2) 0.0463(5) 0.3780(5) 0.055(2) Uani 1 1 d . A 1
C59 C 0.3205(2) -0.0292(5) 0.3672(4) 0.052(2) Uani 1 1 d . A 1
C60 C 0.3342(2) -0.0645(5) 0.4255(4) 0.053(2) Uani 1 1 d . A 1
C61 C 0.1530(2) 0.1910(5) 0.4168(4) 0.050(2) Uani 1 1 d . A 1
C62 C 0.1491(2) 0.2209(4) 0.4693(4) 0.050(2) Uani 1 1 d . A 1
H62 H 0.1665 0.2127 0.5064 0.06 Uiso 1 1 calc R A 1
C63 C 0.1209(2) 0.2615(5) 0.4678(4) 0.053(2) Uani 1 1 d . A 1
H63 H 0.1186 0.2794 0.5038 0.063 Uiso 1 1 calc R A 1
C64 C 0.0954(2) 0.2767(6) 0.4135(5) 0.068(3) Uani 1 1 d D A 1
C65 C 0.0993(3) 0.2498(7) 0.3615(6) 0.079(3) Uani 1 1 d . A 1
H65 H 0.0823 0.2596 0.3243 0.095 Uiso 1 1 calc R A 1
C66 C 0.1290(2) 0.2072(6) 0.3637(5) 0.065(3) Uani 1 1 d . A 1
H66 H 0.1318 0.1902 0.3279 0.078 Uiso 1 1 calc R A 1
C67 C 0.0649(3) 0.3202(7) 0.4113(6) 0.088(3) Uiso 1 1 d D A 1
H67A H 0.0571 0.3079 0.4455 0.106 Uiso 1 1 calc R A 1
H67B H 0.0459 0.3094 0.3743 0.106 Uiso 1 1 calc R A 1
C68 C 0.0735(6) 0.3989(9) 0.4133(11) 0.183(9) Uiso 1 1 d D A 1
H68A H 0.0522 0.4245 0.3907 0.22 Uiso 1 1 calc R A 1
H68B H 0.0796 0.4146 0.4553 0.22 Uiso 1 1 calc R A 1
C69 C 0.1017(11) 0.422(3) 0.390(3) 0.64(6) Uiso 1 1 d D A 1
H69A H 0.1131 0.38 0.3797 0.772 Uiso 1 1 calc R A 1
H69B H 0.1193 0.4493 0.4212 0.772 Uiso 1 1 calc R A 1
C70 C 0.0871(16) 0.470(3) 0.333(2) 0.44(3) Uiso 1 1 d D A 1
H70A H 0.1057 0.4827 0.3177 0.656 Uiso 1 1 calc R A 1
H70B H 0.0773 0.5137 0.3442 0.656 Uiso 1 1 calc R A 1
H70C H 0.0691 0.4442 0.3031 0.656 Uiso 1 1 calc R A 1
C71 C 0.1231(2) 0.0354(5) 0.2794(4) 0.056(2) Uani 1 1 d . A 1
C72 C 0.1188(3) 0.0365(8) 0.2199(5) 0.081(3) Uani 1 1 d . A 1
H72 H 0.1381 0.0292 0.2065 0.097 Uiso 1 1 calc R A 1
C73 C 0.0861(3) 0.0483(11) 0.1786(6) 0.129(7) Uani 1 1 d . A 1
H73 H 0.0829 0.0481 0.1371 0.154 Uiso 1 1 calc R A 1
C74 C 0.0596(4) 0.0598(10) 0.1984(8) 0.116(5) Uiso 1 1 d . A 1
C75 C 0.0630(2) 0.0606(7) 0.2580(5) 0.075(3) Uani 1 1 d . A 1
H75 H 0.0439 0.0706 0.271 0.09 Uiso 1 1 calc R A 1
C76 C 0.0955(2) 0.0463(6) 0.2988(4) 0.061(2) Uani 1 1 d . A 1
H76 H 0.0984 0.0441 0.3402 0.073 Uiso 1 1 calc R A 1
C77 C 0.0243(6) 0.1101(14) 0.1555(12) 0.158(9) Uiso 0.8 1 d PD A 1
H77A H 0.0134 0.0833 0.1183 0.189 Uiso 1 1 calc R A 1
H77B H 0.0073 0.1113 0.1774 0.189 Uiso 1 1 calc R A 1
C78 C 0.0292(7) 0.1896(13) 0.1371(12) 0.175(10) Uiso 0.8 1 d PD A 1
H78A H 0.0502 0.1927 0.1252 0.209 Uiso 1 1 calc R A 1
H78B H 0.0092 0.2034 0.1024 0.209 Uiso 1 1 calc R A 1
C79 C 0.0323(7) 0.2419(14) 0.1895(11) 0.155(9) Uiso 0.8 1 d PD A 1
H79A H 0.0107 0.2403 0.1997 0.186 Uiso 1 1 calc R A 1
H79B H 0.0513 0.2258 0.2248 0.186 Uiso 1 1 calc R A 1
C80 C 0.0393(12) 0.3194(19) 0.175(2) 0.33(3) Uiso 0.8 1 d PD A 1
H80A H 0.0415 0.3496 0.2098 0.496 Uiso 1 1 calc R A 1
H80B H 0.0201 0.3365 0.1413 0.496 Uiso 1 1 calc R A 1
H80C H 0.0607 0.3214 0.165 0.496 Uiso 1 1 calc R A 1
C81 C 0.1436(2) -0.1770(5) 0.3647(4) 0.0473(19) Uani 1 1 d . A 1
C82 C 0.1115(2) -0.1483(5) 0.3298(4) 0.051(2) Uani 1 1 d . A 1
H82 H 0.1089 -0.0987 0.3223 0.062 Uiso 1 1 calc R A 1
C83 C 0.0834(2) -0.1955(6) 0.3064(5) 0.067(3) Uani 1 1 d . A 1
H83 H 0.0616 -0.1773 0.2832 0.08 Uiso 1 1 calc R A 1
C84 C 0.0875(2) -0.2682(6) 0.3172(5) 0.062(2) Uani 1 1 d . A 1
C85 C 0.1186(2) -0.2950(5) 0.3519(4) 0.060(2) Uani 1 1 d . A 1
H85 H 0.121 -0.3443 0.3607 0.072 Uiso 1 1 calc R A 1
C86 C 0.1472(2) -0.2487(5) 0.3747(5) 0.059(2) Uani 1 1 d . A 1
H86 H 0.169 -0.2676 0.3972 0.071 Uiso 1 1 calc R A 1
C87 C 0.0575(3) -0.3176(8) 0.2907(6) 0.094(4) Uiso 1 1 d D A 1
H87A H 0.0362 -0.2886 0.2757 0.112 Uiso 1 1 calc R A 1
H87B H 0.0548 -0.3484 0.3228 0.112 Uiso 1 1 calc R A 1
C88 C 0.0602(5) -0.3651(12) 0.2401(9) 0.168(8) Uiso 1 1 d D A 1
H88A H 0.0818 -0.3931 0.2547 0.202 Uiso 1 1 calc R A 1
H88B H 0.0621 -0.3343 0.2075 0.202 Uiso 1 1 calc R A 1
C89 C 0.0297(7) -0.4174(15) 0.2142(14) 0.216(11) Uiso 1 1 d D A 1
H89A H 0.0243 -0.4412 0.2475 0.259 Uiso 1 1 calc R A 1
H89B H 0.009 -0.3901 0.1912 0.259 Uiso 1 1 calc R A 1
C90 C 0.0376(11) -0.475(2) 0.1735(18) 0.32(2) Uiso 1 1 d D A 1
H90A H 0.0176 -0.5061 0.1583 0.487 Uiso 1 1 calc R A 1
H90B H 0.0577 -0.5025 0.1963 0.487 Uiso 1 1 calc R A 1
H90C H 0.0425 -0.4514 0.1401 0.487 Uiso 1 1 calc R A 1
C91 C 0.18644(19) -0.1380(4) 0.5588(4) 0.0431(18) Uani 1 1 d . A 1
C92 C 0.1632(2) -0.1918(5) 0.5343(4) 0.0468(19) Uani 1 1 d . A 1
H92 H 0.1603 -0.207 0.4948 0.056 Uiso 1 1 calc R A 1
C93 C 0.1443(2) -0.2234(4) 0.5648(4) 0.0469(19) Uani 1 1 d . A 1
H93 H 0.128 -0.2586 0.5452 0.056 Uiso 1 1 calc R A 1
C94 C 0.1478(2) -0.2070(6) 0.6225(4) 0.062(3) Uani 1 1 d D A 1
C95 C 0.1726(3) -0.1533(6) 0.6498(5) 0.081(4) Uani 1 1 d . A 1
H95 H 0.1766 -0.1403 0.6901 0.097 Uiso 1 1 calc R A 1
C96 C 0.1903(3) -0.1210(5) 0.6171(4) 0.061(2) Uani 1 1 d . A 1
H96 H 0.2063 -0.0846 0.6356 0.073 Uiso 1 1 calc R A 1
C97 C 0.1258(3) -0.2409(7) 0.6566(5) 0.082(3) Uiso 1 1 d D A 1
H97A H 0.1163 -0.2028 0.6756 0.098 Uiso 1 1 calc R A 1
H97B H 0.1062 -0.2659 0.628 0.098 Uiso 1 1 calc R A 1
C98 C 0.1450(4) -0.2917(9) 0.7028(7) 0.127(5) Uiso 1 1 d D A 1
H98A H 0.153 -0.3272 0.6794 0.152 Uiso 1 1 calc R A 1
H98B H 0.1658 -0.2642 0.7245 0.152 Uiso 1 1 calc R A 1
C99 C 0.1395(5) -0.3349(14) 0.7497(10) 0.205(10) Uiso 1 1 d D A 1
H99A H 0.1289 -0.3816 0.7351 0.246 Uiso 1 1 calc R A 1
H99B H 0.1259 -0.31 0.7714 0.246 Uiso 1 1 calc R A 1
C100 C 0.1799(5) -0.3413(13) 0.7883(9) 0.171(8) Uiso 1 1 d D A 1
H10A H 0.1826 -0.3732 0.8221 0.256 Uiso 1 1 calc R A 1
H10B H 0.1889 -0.2942 0.8029 0.256 Uiso 1 1 calc R A 1
H10C H 0.1928 -0.3604 0.7632 0.256 Uiso 1 1 calc R A 1
C101 C 0.1939(2) 0.0909(5) 0.5892(4) 0.047(2) Uani 1 1 d . A 1
C102 C 0.1646(2) 0.0577(5) 0.5962(4) 0.056(2) Uani 1 1 d . A 1
H102 H 0.1568 0.0142 0.5761 0.067 Uiso 1 1 calc R A 1
C103 C 0.1474(2) 0.0865(5) 0.6310(4) 0.057(2) Uani 1 1 d . A 1
H103 H 0.1272 0.0636 0.6336 0.068 Uiso 1 1 calc R A 1
C104 C 0.1585(2) 0.1490(5) 0.6632(4) 0.052(2) Uani 1 1 d . A 1
C105 C 0.1883(2) 0.1793(5) 0.6597(4) 0.055(2) Uani 1 1 d . A 1
H105 H 0.1971 0.2206 0.6826 0.066 Uiso 1 1 calc R A 1
C106 C 0.2059(2) 0.1508(5) 0.6232(4) 0.050(2) Uani 1 1 d . A 1
H106 H 0.2265 0.173 0.6218 0.06 Uiso 1 1 calc R A 1
C107 C 0.1378(2) 0.1826(6) 0.6975(5) 0.066(3) Uiso 1 1 d . A 1
H10D H 0.1524 0.2169 0.7264 0.079 Uiso 1 1 calc R A 1
H10E H 0.1302 0.1455 0.7202 0.079 Uiso 1 1 calc R A 1
C108 C 0.1052(4) 0.2223(10) 0.6553(8) 0.125(5) Uiso 1 1 d . A 1
H10F H 0.0927 0.1909 0.6219 0.15 Uiso 1 1 calc R A 1
H10G H 0.0893 0.2348 0.6777 0.15 Uiso 1 1 calc R A 1
C109 C 0.1167(5) 0.2894(12) 0.6314(9) 0.151(7) Uiso 1 1 d . A 1
H10H H 0.1316 0.275 0.6078 0.181 Uiso 1 1 calc R A 1
H10I H 0.1312 0.3171 0.6658 0.181 Uiso 1 1 calc R A 1
C110 C 0.0881(5) 0.3401(13) 0.5921(10) 0.164(8) Uiso 1 1 d . A 1
H11A H 0.0989 0.3824 0.5816 0.246 Uiso 1 1 calc R A 1
H11B H 0.0727 0.3545 0.6143 0.246 Uiso 1 1 calc R A 1
H11C H 0.0748 0.3152 0.5557 0.246 Uiso 1 1 calc R A 1
C111 C 0.07151(19) 0.0359(5) 0.4773(4) 0.0449(19) Uani 1 1 d . A 1
C112 C 0.07209(19) -0.0353(5) 0.4785(4) 0.0459(19) Uani 1 1 d . A 1
C113 C 0.0160(2) -0.0001(4) 0.4981(4) 0.0471(19) Uani 1 1 d . . 1
C114 C 0.1844(3) 0.6219(7) 0.2825(6) 0.084(3) Uiso 1 1 d . B 1
C115 C -0.0211(6) 0.3347(17) 0.4914(13) 0.246(13) Uiso 1 1 d G C 1
H115 H -0.0021 0.3221 0.4787 0.295 Uiso 1 1 calc R C 1
C116 C -0.0395(8) 0.3967(17) 0.4706(14) 2.0(4) Uiso 1 1 d G C 1
H116 H -0.033 0.4265 0.4436 2.4 Uiso 1 1 calc R C 1
C117 C -0.0672(7) 0.4150(13) 0.4893(13) 0.33(2) Uiso 1 1 d G C 1
H117 H -0.0798 0.4574 0.475 0.395 Uiso 1 1 calc R C 1
C118 C -0.0766(4) 0.3714(13) 0.5288(9) 0.169(8) Uiso 1 1 d G C 1
H118 H -0.0956 0.3839 0.5416 0.202 Uiso 1 1 calc R C 1
C119 C -0.0582(7) 0.3094(13) 0.5497(11) 0.288(17) Uiso 1 1 d G C 1
H119 H -0.0646 0.2795 0.5767 0.345 Uiso 1 1 calc R C 1
C120 C -0.0304(6) 0.2910(13) 0.5310(13) 0.47(4) Uiso 1 1 d G C 1
H120 H -0.0179 0.2486 0.5452 0.566 Uiso 1 1 calc R C 1
C77B C 0.0221(6) 0.0456(14) 0.1556(12) 0.013(5) Uiso 0.2 1 d PD D 2
C78B C -0.0060(16) -0.0042(16) 0.163(5) 0.16(4) Uiso 0.2 1 d PD D 2
C79B C 0.0107(6) -0.0758(15) 0.1614(13) 0.021(6) Uiso 0.2 1 d PD D 2
C80B C 0.0450(4) -0.1002(11) 0.1613(9) 0.000(4) Uiso 0.2 1 d PD D 2

loop_
_atom_site_aniso_label
_atom_site_aniso_U_11
_atom_site_aniso_U_22
_atom_site_aniso_U_33
_atom_site_aniso_U_23
_atom_site_aniso_U_13
_atom_site_aniso_U_12
Co1 0.0419(6) 0.0361(6) 0.0544(7) -0.0001(5) 0.0200(5) 0.0003(4)
S1 0.0459(11) 0.0380(12) 0.0701(15) -0.0008(10) 0.0247(11) -0.0013(8)
S2 0.0458(11) 0.0367(12) 0.0690(15) -0.0003(10) 0.0261(11) -0.0002(8)
S3 0.0460(11) 0.0434(13) 0.0768(16) -0.0065(11) 0.0265(11) -0.0001(9)
S4 0.0474(12) 0.0450(14) 0.0839(17) 0.0010(11) 0.0316(12) 0.0000(9)
C1 0.042(4) 0.042(5) 0.040(5) 0.004(4) 0.007(4) 0.002(3)
C2 0.036(4) 0.036(5) 0.077(6) -0.007(4) 0.023(4) 0.000(3)
C3 0.039(4) 0.034(4) 0.053(5) -0.002(4) 0.018(4) 0.006(3)
C4 0.038(4) 0.028(4) 0.057(5) 0.008(3) 0.017(4) 0.004(3)
C5 0.050(4) 0.034(4) 0.053(5) 0.004(4) 0.022(4) 0.007(3)
C6 0.043(4) 0.040(5) 0.044(5) -0.002(4) 0.010(4) -0.002(3)
C7 0.044(4) 0.038(5) 0.045(5) -0.002(4) 0.016(4) -0.003(3)
C8 0.050(4) 0.029(4) 0.062(6) -0.004(4) 0.023(4) -0.001(3)
C9 0.047(4) 0.036(5) 0.061(5) 0.006(4) 0.023(4) 0.001(3)
C10 0.056(5) 0.039(5) 0.049(5) 0.003(4) 0.016(4) 0.004(4)
C11 0.050(5) 0.046(5) 0.052(5) 0.007(4) 0.013(4) 0.011(4)
C12 0.046(4) 0.038(5) 0.049(5) 0.009(4) 0.018(4) 0.004(3)
C13 0.046(4) 0.041(5) 0.054(5) 0.003(4) 0.019(4) -0.004(4)
C14 0.044(4) 0.040(5) 0.053(5) -0.010(4) 0.018(4) -0.004(3)
C15 0.053(5) 0.029(4) 0.055(5) -0.002(4) 0.015(4) 0.003(3)
C16 0.043(4) 0.032(4) 0.049(5) 0.006(3) 0.019(4) 0.002(3)
C17 0.046(4) 0.035(5) 0.049(5) 0.010(4) 0.017(4) 0.002(3)
C18 0.047(4) 0.041(5) 0.033(4) -0.001(3) 0.013(3) -0.001(3)
C19 0.037(4) 0.041(5) 0.058(5) 0.000(4) 0.017(4) -0.006(3)
C20 0.049(4) 0.031(5) 0.050(5) -0.003(3) 0.015(4) -0.002(3)
C21 0.048(4) 0.034(5) 0.057(5) 0.001(4) 0.021(4) -0.001(3)
C22 0.043(4) 0.038(5) 0.061(5) -0.004(4) 0.024(4) -0.001(3)
C23 0.042(4) 0.037(5) 0.057(5) -0.003(4) 0.013(4) -0.003(3)
C24 0.044(4) 0.033(5) 0.068(6) -0.007(4) 0.027(4) -0.010(3)
C25 0.055(5) 0.030(5) 0.059(6) 0.007(4) 0.024(4) 0.001(3)
C26 0.053(5) 0.033(5) 0.077(6) 0.012(4) 0.035(5) 0.009(3)
C27 0.062(5) 0.037(5) 0.060(5) 0.011(4) 0.027(5) 0.002(4)
C28 0.049(4) 0.042(5) 0.057(5) 0.001(4) 0.026(4) 0.000(4)
C29 0.058(5) 0.042(5) 0.049(5) 0.011(4) 0.020(4) 0.011(4)
C30 0.057(5) 0.056(6) 0.042(5) 0.002(4) 0.012(4) -0.003(4)
C31 0.047(4) 0.051(6) 0.054(5) -0.007(4) 0.022(4) -0.003(4)
C32 0.055(5) 0.039(5) 0.047(5) -0.002(4) 0.022(4) -0.004(4)
C33 0.049(4) 0.037(5) 0.061(6) -0.001(4) 0.019(4) 0.002(4)
C34 0.048(4) 0.033(5) 0.059(6) -0.001(4) 0.018(4) 0.006(3)
C35 0.060(5) 0.035(5) 0.042(5) 0.001(4) 0.015(4) 0.006(4)
C36 0.052(5) 0.024(4) 0.080(7) 0.006(4) 0.020(5) 0.003(3)
C37 0.058(5) 0.037(5) 0.044(5) 0.003(4) 0.017(4) 0.000(4)
C38 0.056(5) 0.040(5) 0.047(5) 0.010(4) 0.012(4) 0.001(4)
C39 0.043(4) 0.034(5) 0.042(5) -0.001(3) 0.010(4) 0.001(3)
C40 0.036(4) 0.062(6) 0.044(5) 0.002(4) 0.009(4) -0.001(4)
C41 0.040(4) 0.042(5) 0.056(5) -0.001(4) 0.012(4) -0.003(3)
C42 0.042(4) 0.048(6) 0.063(6) -0.005(4) 0.018(4) -0.001(4)
C43 0.043(4) 0.050(6) 0.068(6) 0.002(4) 0.019(4) -0.005(4)
C44 0.053(5) 0.029(5) 0.067(6) 0.006(4) 0.016(4) -0.005(3)
C45 0.056(5) 0.040(5) 0.076(7) 0.016(5) 0.032(5) 0.000(4)
C46 0.061(5) 0.042(5) 0.056(5) 0.001(4) 0.027(5) -0.005(4)
C47 0.059(5) 0.048(6) 0.050(5) 0.008(4) 0.022(4) 0.002(4)
C48 0.056(5) 0.056(7) 0.055(6) -0.003(4) 0.025(5) 0.008(4)
C49 0.056(5) 0.037(5) 0.065(6) 0.004(4) 0.028(5) -0.004(4)
C50 0.054(5) 0.045(5) 0.068(6) 0.002(4) 0.035(5) 0.005(4)
C51 0.053(5) 0.040(5) 0.053(5) -0.008(4) 0.022(4) 0.005(4)
C52 0.046(4) 0.040(5) 0.076(6) -0.001(4) 0.022(5) 0.005(4)
C53 0.042(4) 0.034(5) 0.071(6) 0.007(4) 0.017(4) 0.004(3)
C54 0.052(5) 0.038(5) 0.051(5) 0.016(4) 0.012(4) 0.010(4)
C55 0.042(4) 0.038(5) 0.066(6) 0.000(4) 0.009(4) 0.000(3)
C56 0.040(4) 0.052(6) 0.068(6) 0.004(4) 0.015(4) 0.005(4)
C57 0.042(4) 0.040(5) 0.074(6) 0.007(4) 0.022(4) -0.003(4)
C58 0.037(4) 0.047(6) 0.086(7) 0.005(5) 0.029(5) -0.001(4)
C59 0.052(5) 0.038(5) 0.077(7) -0.006(5) 0.034(5) 0.001(4)
C60 0.047(4) 0.052(6) 0.067(6) 0.002(4) 0.030(4) 0.005(4)
C61 0.043(4) 0.040(5) 0.065(6) 0.010(4) 0.016(4) -0.001(3)
C62 0.050(4) 0.029(5) 0.075(6) 0.002(4) 0.027(4) -0.001(3)
C63 0.059(5) 0.033(5) 0.072(6) -0.001(4) 0.028(5) -0.003(4)
C64 0.050(5) 0.066(7) 0.092(8) -0.001(6) 0.028(6) 0.008(5)
C65 0.080(7) 0.077(8) 0.084(8) 0.016(6) 0.030(6) 0.026(6)
C66 0.069(6) 0.056(6) 0.070(7) 0.005(5) 0.020(5) 0.013(5)
C71 0.058(5) 0.035(5) 0.069(6) 0.002(4) 0.014(5) 0.004(4)
C72 0.063(6) 0.129(11) 0.047(6) -0.005(6) 0.013(5) 0.021(7)
C73 0.079(8) 0.26(2) 0.055(7) -0.022(10) 0.027(7) 0.052(11)
C75 0.052(5) 0.115(10) 0.057(6) -0.004(6) 0.015(5) 0.019(6)
C76 0.046(5) 0.072(7) 0.059(6) -0.006(5) 0.010(4) 0.006(4)
C81 0.052(4) 0.039(5) 0.052(5) -0.001(4) 0.018(4) 0.003(4)
C82 0.049(4) 0.050(6) 0.059(6) 0.000(4) 0.023(4) 0.000(4)
C83 0.050(5) 0.065(7) 0.080(7) -0.016(6) 0.014(5) -0.005(4)
C84 0.060(5) 0.054(6) 0.068(7) 0.005(5) 0.018(5) -0.015(4)
C85 0.059(5) 0.042(5) 0.075(7) 0.001(5) 0.016(5) -0.012(4)
C86 0.057(5) 0.046(6) 0.078(7) 0.009(5) 0.028(5) 0.001(4)
C91 0.042(4) 0.036(5) 0.054(5) 0.000(4) 0.020(4) 0.000(3)
C92 0.050(4) 0.043(5) 0.050(5) -0.003(4) 0.019(4) 0.004(4)
C93 0.053(5) 0.033(5) 0.056(5) -0.002(4) 0.020(4) -0.005(3)
C94 0.062(5) 0.068(7) 0.053(6) 0.012(5) 0.013(5) -0.023(5)
C95 0.115(9) 0.076(8) 0.065(7) -0.029(6) 0.048(7) -0.049(7)
C96 0.070(6) 0.052(6) 0.062(6) -0.002(5) 0.025(5) -0.016(5)
C101 0.042(4) 0.040(5) 0.062(5) 0.009(4) 0.020(4) 0.005(3)
C102 0.072(6) 0.045(6) 0.054(6) -0.002(4) 0.023(5) -0.009(4)
C103 0.049(5) 0.061(6) 0.062(6) 0.002(5) 0.022(5) -0.002(4)
C104 0.064(5) 0.048(6) 0.047(5) 0.007(4) 0.022(4) 0.010(4)
C105 0.078(6) 0.038(5) 0.055(5) 0.000(4) 0.030(5) -0.002(4)
C106 0.053(5) 0.045(5) 0.051(5) -0.003(4) 0.016(4) -0.003(4)
C111 0.040(4) 0.046(6) 0.049(5) -0.001(4) 0.015(4) -0.001(3)
C112 0.039(4) 0.047(6) 0.051(5) 0.002(4) 0.014(4) 0.001(4)
C113 0.049(4) 0.044(5) 0.051(5) 0.001(4) 0.019(4) 0.005(4)

loop_
_atom_type_symbol
_atom_type_description
_atom_type_scat_dispersion_real
_atom_type_scat_dispersion_imag
_atom_type_scat_source
C C 0.0033 0.0016 'International Tables Vol C Tables 4.2.6.8 and 6.1.1.4'
H H 0 0 'International Tables Vol C Tables 4.2.6.8 and 6.1.1.4'
S S 0.1246 0.1234 'International Tables Vol C Tables 4.2.6.8 and 6.1.1.4'
Co Co 0.3494 0.9721 'International Tables Vol C Tables 4.2.6.8 and 6.1.1.4'

loop_
_geom_angle_atom_site_label_1
_geom_angle_atom_site_label_2
_geom_angle_atom_site_label_3
_geom_angle
_geom_angle_site_symmetry_1
C5 Co1 C4 39.8(3) .
C5 Co1 C3 67.3(3) .
C4 Co1 C3 40.4(3) .
C5 Co1 C1 40.4(3) .
C4 Co1 C1 67.2(3) .
C3 Co1 C1 66.9(3) .
C5 Co1 C2 67.1(3) .
C4 Co1 C2 67.3(3) .
C3 Co1 C2 39.9(3) .
C1 Co1 C2 39.4(3) .
C5 Co1 S2 135.0(2) .
C4 Co1 S2 103.2(2) .
C3 Co1 S2 101.8(2) .
C1 Co1 S2 168.5(2) .
C2 Co1 S2 132.1(2) .
C5 Co1 S1 111.3(2) .
C4 Co1 S1 148.0(2) .
C3 Co1 S1 160.7(2) .
C1 Co1 S1 99.1(2) .
C2 Co1 S1 121.0(2) .
S2 Co1 S1 92.32(9) .
C111 S1 Co1 103.2(3) .
C112 S2 Co1 102.7(3) .
C111 S3 C113 94.2(4) .
C113 S4 C112 93.7(4) .
C2 C1 C5 107.4(7) .
C2 C1 C9 124.5(7) .
C5 C1 C9 125.4(8) .
C2 C1 Co1 70.8(5) .
C5 C1 Co1 67.7(5) .
C9 C1 Co1 141.4(6) .
C1 C2 C3 107.7(8) .
C1 C2 C12 123.3(8) .
C3 C2 C12 125.4(7) .
C1 C2 Co1 69.8(5) .
C3 C2 Co1 68.8(4) .
C12 C2 Co1 143.6(6) .
C4 C3 C2 108.0(7) .
C4 C3 C15 123.8(7) .
C2 C3 C15 123.6(7) .
C4 C3 Co1 69.3(4) .
C2 C3 Co1 71.3(4) .
C15 C3 Co1 144.3(6) .
C5 C4 C3 107.6(7) .
C5 C4 C18 124.8(7) .
C3 C4 C18 124.7(7) .
C5 C4 Co1 69.2(4) .
C3 C4 Co1 70.3(4) .
C18 C4 Co1 141.1(5) .
C4 C5 C1 109.2(7) .
C4 C5 C6 123.8(7) .
C1 C5 C6 123.1(8) .
C4 C5 Co1 71.0(4) .
C1 C5 Co1 71.9(5) .
C6 C5 Co1 141.3(5) .
C101 C6 C5 116.9(6) .
C101 C6 C20 115.1(7) .
C5 C6 C20 105.9(7) .
C101 C6 C7 112.2(7) .
C5 C6 C7 105.4(6) .
C20 C6 C7 99.5(6) .
C8 C7 C22 120.2(7) .
C8 C7 C6 124.5(7) .
C22 C7 C6 110.3(7) .
C7 C8 C25 118.5(7) .
C7 C8 C9 124.7(7) .
C25 C8 C9 109.8(7) .
C1 C9 C61 114.1(6) .
C1 C9 C8 105.4(7) .
C61 C9 C8 116.1(7) .
C1 C9 C10 104.6(7) .
C61 C9 C10 114.3(7) .
C8 C9 C10 100.8(6) .
C11 C10 C26 120.5(8) .
C11 C10 C9 124.3(8) .
C26 C10 C9 108.4(7) .
C10 C11 C29 119.7(8) .
C10 C11 C12 124.7(8) .
C29 C11 C12 110.3(8) .
C2 C12 C11 107.1(7) .
C2 C12 C71 119.0(7) .
C11 C12 C71 110.6(7) .
C2 C12 C13 105.9(7) .
C11 C12 C13 100.0(6) .
C71 C12 C13 112.4(7) .
C14 C13 C30 121.1(8) .
C14 C13 C12 123.6(7) .
C30 C13 C12 108.2(7) .
C13 C14 C33 120.1(7) .
C13 C14 C15 126.8(7) .
C33 C14 C15 107.0(7) .
C3 C15 C81 117.7(7) .
C3 C15 C16 105.6(7) .
C81 C15 C16 114.2(7) .
C3 C15 C14 104.9(7) .
C81 C15 C14 111.1(7) .
C16 C15 C14 101.7(6) .
C17 C16 C34 121.5(7) .
C17 C16 C15 124.4(7) .
C34 C16 C15 107.3(7) .
C16 C17 C37 119.0(7) .
C16 C17 C18 126.6(7) .
C37 C17 C18 109.5(7) .
C91 C18 C4 115.8(6) .
C91 C18 C17 116.3(7) .
C4 C18 C17 103.6(6) .
C91 C18 C19 114.8(7) .
C4 C18 C19 104.7(6) .
C17 C18 C19 99.6(6) .
C20 C19 C38 119.1(7) .
C20 C19 C18 125.0(7) .
C38 C19 C18 110.1(7) .
C19 C20 C21 120.2(7) .
C19 C20 C6 124.1(7) .
C21 C20 C6 109.4(7) .
C40 C21 C20 119.7(8) .
C40 C21 C22 120.1(7) .
C20 C21 C22 108.9(7) .
C23 C22 C7 120.2(8) .
C23 C22 C21 121.2(7) .
C7 C22 C21 108.5(7) .
C24 C23 C22 120.3(7) .
C24 C23 C42 109.3(7) .
C22 C23 C42 117.9(8) .
C23 C24 C25 118.8(7) .
C23 C24 C44 108.6(7) .
C25 C24 C44 119.1(8) .
C24 C25 C8 121.8(8) .
C24 C25 C26 119.3(7) .
C8 C25 C26 108.5(7) .
C27 C26 C10 121.0(9) .
C27 C26 C25 119.9(8) .
C10 C26 C25 109.2(7) .
C26 C27 C45 120.8(9) .
C26 C27 C28 118.6(8) .
C45 C27 C28 108.6(8) .
C29 C28 C47 120.2(8) .
C29 C28 C27 118.9(7) .
C47 C28 C27 107.7(8) .
C28 C29 C30 119.4(8) .
C28 C29 C11 121.2(8) .
C30 C29 C11 108.9(8) .
C31 C30 C29 121.2(8) .
C31 C30 C13 118.7(8) .
C29 C30 C13 109.6(8) .
C30 C31 C32 121.0(7) .
C30 C31 C48 118.8(8) .
C32 C31 C48 109.5(8) .
C31 C32 C33 119.3(7) .
C31 C32 C50 108.6(7) .
C33 C32 C50 117.7(8) .
C34 C33 C32 121.4(8) .
C34 C33 C14 110.0(7) .
C32 C33 C14 119.5(8) .
C33 C34 C35 119.7(7) .
C33 C34 C16 110.4(7) .
C35 C34 C16 120.2(8) .
C34 C35 C51 120.8(8) .
C34 C35 C36 117.8(7) .
C51 C35 C36 108.3(7) .
C37 C36 C53 119.8(8) .
C37 C36 C35 120.9(8) .
C53 C36 C35 107.7(8) .
C36 C37 C38 120.8(8) .
C36 C37 C17 120.5(8) .
C38 C37 C17 107.5(7) .
C39 C38 C19 121.2(8) .
C39 C38 C37 119.7(7) .
C19 C38 C37 109.4(7) .
C38 C39 C40 119.4(7) .
C38 C39 C54 118.6(8) .
C40 C39 C54 109.4(7) .
C21 C40 C39 120.2(7) .
C21 C40 C41 118.6(8) .
C39 C40 C41 109.5(7) .
C42 C41 C40 121.2(7) .
C42 C41 C55 118.4(8) .
C40 C41 C55 106.9(7) .
C41 C42 C23 120.9(7) .
C41 C42 C43 122.4(8) .
C23 C42 C43 106.6(8) .
C57 C43 C44 120.5(9) .
C57 C43 C42 118.9(8) .
C44 C43 C42 107.6(7) .
C45 C44 C43 118.8(8) .
C45 C44 C24 122.7(8) .
C43 C44 C24 107.9(8) .
C44 C45 C27 118.3(8) .
C44 C45 C46 121.8(8) .
C27 C45 C46 106.9(9) .
C47 C46 C58 119.4(8) .
C47 C46 C45 108.6(8) .
C58 C46 C45 119.0(9) .
C48 C47 C46 120.1(8) .
C48 C47 C28 120.1(8) .
C46 C47 C28 108.2(8) .
C47 C48 C49 120.5(9) .
C47 C48 C31 120.3(8) .
C49 C48 C31 107.2(8) .
C59 C49 C48 119.7(8) .
C59 C49 C50 120.3(9) .
C48 C49 C50 107.0(8) .
C51 C50 C32 122.1(7) .
C51 C50 C49 119.7(8) .
C32 C50 C49 107.6(8) .
C50 C51 C52 119.7(8) .
C50 C51 C35 118.2(7) .
C52 C51 C35 109.0(8) .
C60 C52 C51 121.9(9) .
C60 C52 C53 118.2(8) .
C51 C52 C53 108.7(7) .
C54 C53 C36 120.0(8) .
C54 C53 C52 120.8(8) .
C36 C53 C52 106.3(8) .
C53 C54 C55 121.0(8) .
C53 C54 C39 121.1(8) .
C55 C54 C39 106.3(7) .
C56 C55 C54 119.8(8) .
C56 C55 C41 120.3(8) .
C54 C55 C41 108.0(7) .
C55 C56 C60 119.4(8) .
C55 C56 C57 120.8(8) .
C60 C56 C57 105.8(8) .
C43 C57 C58 120.8(8) .
C43 C57 C56 119.0(8) .
C58 C57 C56 109.4(8) .
C57 C58 C46 119.0(8) .
C57 C58 C59 109.0(8) .
C46 C58 C59 118.8(8) .
C49 C59 C58 121.4(9) .
C49 C59 C60 120.3(8) .
C58 C59 C60 107.0(8) .
C52 C60 C56 120.7(8) .
C52 C60 C59 118.1(8) .
C56 C60 C59 108.7(8) .
C66 C61 C62 118.3(8) .
C66 C61 C9 121.4(9) .
C62 C61 C9 120.2(8) .
C63 C62 C61 121.6(9) .
C63 C62 H62 119.2 .
C61 C62 H62 119.2 .
C62 C63 C64 120.6(9) .
C62 C63 H63 119.7 .
C64 C63 H63 119.7 .
C65 C64 C63 118.6(9) .
C65 C64 C67 120.5(11) .
C63 C64 C67 121.0(10) .
C64 C65 C66 120.3(10) .
C64 C65 H65 119.8 .
C66 C65 H65 119.8 .
C61 C66 C65 120.5(10) .
C61 C66 H66 119.8 .
C65 C66 H66 119.8 .
C64 C67 C68 110.8(12) .
C64 C67 H67A 109.5 .
C68 C67 H67A 109.4 .
C64 C67 H67B 109.5 .
C68 C67 H67B 109.6 .
H67A C67 H67B 108 .
C69 C68 C67 118(3) .
C69 C68 H68A 107.7 .
C67 C68 H68A 107.7 .
C69 C68 H68B 107.8 .
C67 C68 H68B 107.8 .
H68A C68 H68B 107.1 .
C68 C69 C70 111(3) .
C68 C69 H69A 109.5 .
C70 C69 H69A 109.2 .
C68 C69 H69B 109.4 .
C70 C69 H69B 109.8 .
H69A C69 H69B 108 .
C69 C70 H70A 109.4 .
C69 C70 H70B 109.2 .
H70A C70 H70B 109.5 .
C69 C70 H70C 109.8 .
H70A C70 H70C 109.5 .
H70B C70 H70C 109.5 .
C72 C71 C76 120.0(9) .
C72 C71 C12 119.1(8) .
C76 C71 C12 120.9(8) .
C71 C72 C73 120.2(10) .
C71 C72 H72 119.8 .
C73 C72 H72 119.9 .
C74 C73 C72 118.9(12) .
C74 C73 H73 120.6 .
C72 C73 H73 120.5 .
C73 C74 C75 122.6(14) .
C73 C74 C77 119.8(16) .
C75 C74 C77 112.5(14) .
C74 C75 C76 118.1(11) .
C74 C75 H75 121 .
C76 C75 H75 120.9 .
C71 C76 C75 120.1(9) .
C71 C76 H76 119.9 .
C75 C76 H76 120 .
C78 C77 C74 121(2) .
C78 C77 H77A 107.1 .
C74 C77 H77A 107.2 .
C78 C77 H77B 107.1 .
C74 C77 H77B 107 .
H77A C77 H77B 106.8 .
C79 C78 C77 111(2) .
C79 C78 H78A 109.4 .
C77 C78 H78A 109.4 .
C79 C78 H78B 109.5 .
C77 C78 H78B 109.4 .
H78A C78 H78B 108 .
C80 C79 C78 113(3) .
C80 C79 H79A 109 .
C78 C79 H79A 108.9 .
C80 C79 H79B 108.9 .
C78 C79 H79B 109 .
H79A C79 H79B 107.8 .
C79 C80 H80A 109.5 .
C79 C80 H80B 109.4 .
H80A C80 H80B 109.5 .
C79 C80 H80C 109.5 .
H80A C80 H80C 109.5 .
H80B C80 H80C 109.5 .
C86 C81 C82 120.2(8) .
C86 C81 C15 121.7(8) .
C82 C81 C15 117.8(8) .
C83 C82 C81 118.4(9) .
C83 C82 H82 120.8 .
C81 C82 H82 120.8 .
C84 C83 C82 120.5(9) .
C84 C83 H83 119.7 .
C82 C83 H83 119.7 .
C85 C84 C83 120.4(9) .
C85 C84 C87 120.0(10) .
C83 C84 C87 119.6(10) .
C84 C85 C86 119.8(9) .
C84 C85 H85 120.1 .
C86 C85 H85 120.1 .
C81 C86 C85 120.6(9) .
C81 C86 H86 119.7 .
C85 C86 H86 119.7 .
C84 C87 C88 115.6(12) .
C84 C87 H87A 108.4 .
C88 C87 H87A 108.4 .
C84 C87 H87B 108.4 .
C88 C87 H87B 108.4 .
H87A C87 H87B 107.5 .
C87 C88 C89 115.3(18) .
C87 C88 H88A 108.5 .
C89 C88 H88A 108.5 .
C87 C88 H88B 108.5 .
C89 C88 H88B 108.3 .
H88A C88 H88B 107.5 .
C90 C89 C88 113(3) .
C90 C89 H89A 108.9 .
C88 C89 H89A 108.9 .
C90 C89 H89B 109.5 .
C88 C89 H89B 109.1 .
H89A C89 H89B 107.8 .
C89 C90 H90A 109.2 .
C89 C90 H90B 109.9 .
H90A C90 H90B 109.5 .
C89 C90 H90C 109.3 .
H90A C90 H90C 109.5 .
H90B C90 H90C 109.5 .
C96 C91 C92 115.7(8) .
C96 C91 C18 123.1(8) .
C92 C91 C18 121.2(8) .
C93 C92 C91 122.1(8) .
C93 C92 H92 119 .
C91 C92 H92 119 .
C92 C93 C94 122.8(8) .
C92 C93 H93 118.6 .
C94 C93 H93 118.6 .
C93 C94 C95 116.4(8) .
C93 C94 C97 123.1(9) .
C95 C94 C97 120.4(9) .
C96 C95 C94 119.1(9) .
C96 C95 H95 120.5 .
C94 C95 H95 120.4 .
C95 C96 C91 123.8(9) .
C95 C96 H96 118.1 .
C91 C96 H96 118.1 .
C98 C97 C94 113.6(10) .
C98 C97 H97A 108.9 .
C94 C97 H97A 108.8 .
C98 C97 H97B 108.8 .
C94 C97 H97B 108.8 .
H97A C97 H97B 107.7 .
C99 C98 C97 139.1(15) .
C99 C98 H98A 102.3 .
C97 C98 H98A 102.3 .
C99 C98 H98B 102.2 .
C97 C98 H98B 102.3 .
H98A C98 H98B 104.9 .
C98 C99 C100 95.4(14) .
C98 C99 H99A 112.6 .
C100 C99 H99A 112.7 .
C98 C99 H99B 112.7 .
C100 C99 H99B 112.7 .
H99A C99 H99B 110.2 .
C99 C100 H10A 109.5 .
C99 C100 H10B 109.5 .
H10A C100 H10B 109.5 .
C99 C100 H10C 109.4 .
H10A C100 H10C 109.5 .
H10B C100 H10C 109.5 .
C106 C101 C102 116.6(8) .
C106 C101 C6 122.2(7) .
C102 C101 C6 121.2(8) .
C103 C102 C101 121.5(9) .
C103 C102 H102 119.2 .
C101 C102 H102 119.3 .
C102 C103 C104 121.6(8) .
C102 C103 H103 119.2 .
C104 C103 H103 119.2 .
C105 C104 C103 117.4(8) .
C105 C104 C107 121.8(9) .
C103 C104 C107 120.7(8) .
C104 C105 C106 121.4(9) .
C104 C105 H105 119.3 .
C106 C105 H105 119.3 .
C101 C106 C105 121.2(8) .
C101 C106 H106 119.4 .
C105 C106 H106 119.4 .
C104 C107 C108 111.6(10) .
C104 C107 H10D 109.3 .
C108 C107 H10D 109.3 .
C104 C107 H10E 109.3 .
C108 C107 H10E 109.3 .
H10D C107 H10E 108 .
C109 C108 C107 109.3(13) .
C109 C108 H10F 109.8 .
C107 C108 H10F 109.8 .
C109 C108 H10G 109.8 .
C107 C108 H10G 109.8 .
H10F C108 H10G 108.3 .
C108 C109 C110 117.8(16) .
C108 C109 H10H 107.9 .
C110 C109 H10H 108 .
C108 C109 H10I 107.8 .
C110 C109 H10I 107.7 .
H10H C109 H10I 107.2 .
C109 C110 H11A 109.6 .
C109 C110 H11B 109.6 .
H11A C110 H11B 109.5 .
C109 C110 H11C 109.3 .
H11A C110 H11C 109.5 .
H11B C110 H11C 109.5 .
C112 C111 S1 120.0(6) .
C112 C111 S3 117.9(6) .
S1 C111 S3 122.1(5) .
C111 C112 S2 121.4(6) .
C111 C112 S4 117.5(6) .
S2 C112 S4 121.1(5) .
C113 C113 S3 122.3(9) 5_556
C113 C113 S4 122.8(9) 5_556
S3 C113 S4 114.9(5) .
S6 C114 S5 173.8(10) .
C116 C115 C120 120 .
C116 C115 H115 120 .
C120 C115 H115 120 .
C115 C116 C117 120 .
C115 C116 H116 120 .
C117 C116 H116 120 .
C116 C117 C118 120 .
C116 C117 H117 120 .
C118 C117 H117 120 .
C119 C118 C117 120 .
C119 C118 H118 120 .
C117 C118 H118 120 .
C118 C119 C120 120 .
C118 C119 H119 120 .
C120 C119 H119 120 .
C119 C120 C115 120 .
C119 C120 H120 120 .
C115 C120 H120 120 .
C79B C78B C77B 100(3) .
C80B C79B C78B 136(3) .

loop_
_geom_bond_atom_site_label_1
_geom_bond_atom_site_label_2
_geom_bond_distance
_geom_bond_site_symmetry_2
Co1 C5 2.053(8) .
Co1 C4 2.075(7) .
Co1 C3 2.088(7) .
Co1 C1 2.109(8) .
Co1 C2 2.122(9) .
Co1 S2 2.132(2) .
Co1 S1 2.136(2) .
S1 C111 1.700(8) .
S2 C112 1.702(8) .
S3 C111 1.740(8) .
S3 C113 1.760(9) .
S4 C113 1.759(8) .
S4 C112 1.762(8) .
S5 C114 1.579(13) .
S6 C114 1.487(13) .
C1 C2 1.426(12) .
C1 C5 1.437(11) .
C1 C9 1.511(11) .
C2 C3 1.437(12) .
C2 C12 1.465(12) .
C3 C4 1.437(11) .
C3 C15 1.524(11) .
C4 C5 1.405(12) .
C4 C18 1.519(11) .
C5 C6 1.527(12) .
C6 C101 1.524(11) .
C6 C20 1.546(11) .
C6 C7 1.554(11) .
C7 C8 1.387(12) .
C7 C22 1.425(11) .
C8 C25 1.424(11) .
C8 C9 1.540(12) .
C9 C61 1.515(11) .
C9 C10 1.550(11) .
C10 C11 1.349(12) .
C10 C26 1.439(12) .
C11 C29 1.460(12) .
C11 C12 1.522(12) .
C12 C71 1.563(12) .
C12 C13 1.584(12) .
C13 C14 1.328(12) .
C13 C30 1.462(11) .
C14 C33 1.460(11) .
C14 C15 1.545(12) .
C15 C81 1.530(11) .
C15 C16 1.541(11) .
C16 C17 1.358(11) .
C16 C34 1.449(11) .
C17 C37 1.477(11) .
C17 C18 1.542(11) .
C18 C91 1.492(10) .
C18 C19 1.556(11) .
C19 C20 1.362(11) .
C19 C38 1.432(11) .
C20 C21 1.443(11) .
C21 C40 1.393(11) .
C21 C22 1.446(12) .
C22 C23 1.403(11) .
C23 C24 1.402(12) .
C23 C42 1.456(11) .
C24 C25 1.403(12) .
C24 C44 1.451(12) .
C25 C26 1.455(13) .
C26 C27 1.421(12) .
C27 C45 1.436(13) .
C27 C28 1.445(13) .
C28 C29 1.402(12) .
C28 C47 1.426(12) .
C29 C30 1.417(12) .
C30 C31 1.394(12) .
C31 C32 1.406(12) .
C31 C48 1.448(12) .
C32 C33 1.410(11) .
C32 C50 1.440(12) .
C33 C34 1.388(12) .
C34 C35 1.420(11) .
C35 C51 1.422(11) .
C35 C36 1.464(12) .
C36 C37 1.375(12) .
C36 C53 1.455(11) .
C37 C38 1.446(12) .
C38 C39 1.387(11) .
C39 C40 1.404(11) .
C39 C54 1.481(11) .
C40 C41 1.456(11) .
C41 C42 1.367(12) .
C41 C55 1.481(12) .
C42 C43 1.465(13) .
C43 C57 1.406(13) .
C43 C44 1.443(12) .
C44 C45 1.386(13) .
C45 C46 1.442(13) .
C46 C47 1.434(13) .
C46 C58 1.434(13) .
C47 C48 1.384(12) .
C48 C49 1.453(13) .
C49 C59 1.361(13) .
C49 C50 1.470(12) .
C50 C51 1.388(13) .
C51 C52 1.419(12) .
C52 C60 1.397(12) .
C52 C53 1.477(13) .
C53 C54 1.344(13) .
C54 C55 1.463(12) .
C55 C56 1.381(13) .
C56 C60 1.463(13) .
C56 C57 1.467(12) .
C57 C58 1.428(14) .
C58 C59 1.440(13) .
C59 C60 1.474(13) .
C61 C66 1.360(13) .
C61 C62 1.419(13) .
C62 C63 1.376(11) .
C62 H62 0.95 .
C63 C64 1.403(14) .
C63 H63 0.95 .
C64 C65 1.387(16) .
C64 C67 1.478(15) .
C65 C66 1.443(13) .
C65 H65 0.95 .
C66 H66 0.95 .
C67 C68 1.517(16) .
C67 H67A 0.99 .
C67 H67B 0.99 .
C68 C69 1.50(2) .
C68 H68A 0.99 .
C68 H68B 0.99 .
C69 C70 1.57(2) .
C69 H69A 0.99 .
C69 H69B 0.99 .
C70 H70A 0.98 .
C70 H70B 0.98 .
C70 H70C 0.98 .
C71 C72 1.365(14) .
C71 C76 1.366(12) .
C72 C73 1.401(16) .
C72 H72 0.95 .
C73 C74 1.330(18) .
C73 H73 0.95 .
C74 C75 1.375(18) .
C74 C77 1.76(3) .
C75 C76 1.398(13) .
C75 H75 0.95 .
C76 H76 0.95 .
C77 C78 1.588(18) .
C77 H77A 0.99 .
C77 H77B 0.99 .
C78 C79 1.557(18) .
C78 H78A 0.99 .
C78 H78B 0.99 .
C79 C80 1.545(19) .
C79 H79A 0.99 .
C79 H79B 0.99 .
C80 H80A 0.98 .
C80 H80B 0.98 .
C80 H80C 0.98 .
C81 C86 1.369(12) .
C81 C82 1.416(12) .
C82 C83 1.416(13) .
C82 H82 0.95 .
C83 C84 1.392(14) .
C83 H83 0.95 .
C84 C85 1.370(13) .
C84 C87 1.509(15) .
C85 C86 1.419(13) .
C85 H85 0.95 .
C86 H86 0.95 .
C87 C88 1.530(16) .
C87 H87A 0.99 .
C87 H87B 0.99 .
C88 C89 1.553(17) .
C88 H88A 0.99 .
C88 H88B 0.99 .
C89 C90 1.548(19) .
C89 H89A 0.99 .
C89 H89B 0.99 .
C90 H90A 0.98 .
C90 H90B 0.98 .
C90 H90C 0.98 .
C91 C96 1.379(12) .
C91 C92 1.384(11) .
C92 C93 1.351(11) .
C92 H92 0.95 .
C93 C94 1.366(13) .
C93 H93 0.95 .
C94 C95 1.431(13) .
C94 C97 1.528(13) .
C95 C96 1.362(13) .
C95 H95 0.95 .
C96 H96 0.95 .
C97 C98 1.476(13) .
C97 H97A 0.99 .
C97 H97B 0.99 .
C98 C99 1.452(16) .
C98 H98A 0.99 .
C98 H98B 0.99 .
C99 C100 1.620(16) .
C99 H99A 0.99 .
C99 H99B 0.99 .
C100 H10A 0.98 .
C100 H10B 0.98 .
C100 H10C 0.98 .
C101 C106 1.380(12) .
C101 C102 1.408(12) .
C102 C103 1.362(12) .
C102 H102 0.95 .
C103 C104 1.394(13) .
C103 H103 0.95 .
C104 C105 1.370(12) .
C104 C107 1.493(12) .
C105 C106 1.400(12) .
C105 H105 0.95 .
C106 H106 0.95 .
C107 C108 1.577(18) .
C107 H10D 0.99 .
C107 H10E 0.99 .
C108 C109 1.52(2) .
C108 H10F 0.99 .
C108 H10G 0.99 .
C109 C110 1.57(3) .
C109 H10H 0.99 .
C109 H10I 0.99 .
C110 H11A 0.98 .
C110 H11B 0.98 .
C110 H11C 0.98 .
C111 C112 1.340(13) .
C113 C113 1.345(16) 5_556
C115 C116 1.39 .
C115 C120 1.39 .
C115 H115 0.95 .
C116 C117 1.39 .
C116 H116 0.95 .
C117 C118 1.39 .
C117 H117 0.95 .
C118 C119 1.39 .
C118 H118 0.95 .
C119 C120 1.39 .
C119 H119 0.95 .
C120 H120 0.95 .
C77B C78B 1.54(2) .
C78B C79B 1.52(2) .
C79B C80B 1.476(18) .
